data_7205480
loop_
_publ_author_name
'Yang, Xiu-Li'
'Xie, Ming-Hua'
'Zou, Chao'
'Sun, Fei-Fei'
'Wu, Chuan-De'

_publ_section_title
;
 A series of metal--organic coordination polymers containing multiple
 chiral centers
;
_journal_issue 5
_journal_name_full CrystEngComm
_journal_page_first 1570
_journal_paper_doi 10.1039/c0ce00633e
_journal_volume 13
_journal_year 2011
_chemical_formula_sum 'C20 H28 Cd2 N4 O12'
_chemical_formula_weight 741.26
_chemical_name_systematic
;
?
;
_space_group_IT_number 19
_symmetry_cell_setting orthorhombic
_symmetry_space_group_name_Hall 'P 2ac 2ab'
_symmetry_space_group_name_H-M 'P 21 21 21'
_atom_sites_solution_hydrogens geom
_atom_sites_solution_primary direct
_atom_sites_solution_secondary difmap
_audit_creation_method SHELXL-97
_cell_angle_alpha 90.00
_cell_angle_beta 90.00
_cell_angle_gamma 90.00
_cell_formula_units_Z 4
_cell_length_a 9.56670(10)
_cell_length_b 16.4081(2)
_cell_length_c 16.4469(2)
_cell_measurement_reflns_used 9615
_cell_measurement_temperature 293(2)
_cell_measurement_theta_max 67.04
_cell_measurement_theta_min 3.81
_cell_volume 2581.69(5)
_computing_cell_refinement 'CrysAlisPro (Oxford Diffraction Ltd., 2010)'
_computing_data_collection 'CrysAlisPro (Oxford Diffraction Ltd., 2010)'
_computing_data_reduction 'CrysAlisPro (Oxford Diffraction Ltd., 2010)'
_computing_structure_refinement 'SHELXL-97 (Sheldrick, 1997)'
_computing_structure_solution 'SHELXS-97 (Sheldrick, 1997)'
_diffrn_ambient_temperature 293(2)
_diffrn_measured_fraction_theta_full 0.998
_diffrn_measured_fraction_theta_max 0.998
_diffrn_radiation_monochromator graphite
_diffrn_radiation_source 'fine-focus sealed tube'
_diffrn_radiation_type CuK\a
_diffrn_radiation_wavelength 1.54178
_diffrn_reflns_av_R_equivalents 0.0374
_diffrn_reflns_av_sigmaI/netI 0.0373
_diffrn_reflns_limit_h_max 11
_diffrn_reflns_limit_h_min -10
_diffrn_reflns_limit_k_max 19
_diffrn_reflns_limit_k_min -16
_diffrn_reflns_limit_l_max 19
_diffrn_reflns_limit_l_min -18
_diffrn_reflns_number 9615
_diffrn_reflns_theta_full 67.04
_diffrn_reflns_theta_max 67.04
_diffrn_reflns_theta_min 3.81
_exptl_absorpt_coefficient_mu 13.814
_exptl_absorpt_correction_T_max 0.166
_exptl_absorpt_correction_T_min 0.106
_exptl_absorpt_correction_type analytical
_exptl_absorpt_process_details CrysAlisPro
_exptl_crystal_colour colorless
_exptl_crystal_density_diffrn 1.907
_exptl_crystal_density_method 'not measured'
_exptl_crystal_description bloc
_exptl_crystal_F_000 1472
_exptl_crystal_size_max 0.32
_exptl_crystal_size_mid 0.16
_exptl_crystal_size_min 0.13
_refine_diff_density_max 0.440
_refine_diff_density_min -0.551
_refine_diff_density_rms 0.093
_refine_ls_abs_structure_details 'Flack H D (1983), Acta Cryst. A39, 876-881'
_refine_ls_abs_structure_Flack 0.002(7)
_refine_ls_extinction_method none
_refine_ls_goodness_of_fit_ref 1.021
_refine_ls_hydrogen_treatment constr
_refine_ls_matrix_type full
_refine_ls_number_parameters 343
_refine_ls_number_reflns 4270
_refine_ls_number_restraints 0
_refine_ls_restrained_S_all 1.021
_refine_ls_R_factor_all 0.0276
_refine_ls_R_factor_gt 0.0241
_refine_ls_shift/su_max 0.000
_refine_ls_shift/su_mean 0.000
_refine_ls_structure_factor_coef Fsqd
_refine_ls_weighting_details 'calc w=1/[\s^2^(Fo^2^)+(0.0319P)^2^+0.0000P] where P=(Fo^2^+2Fc^2^)/3'
_refine_ls_weighting_scheme calc
_refine_ls_wR_factor_gt 0.0554
_refine_ls_wR_factor_ref 0.0567
_reflns_number_gt 4008
_reflns_number_total 4270
_reflns_threshold_expression >2sigma(I)
_cod_data_source_file C0CE00633E.TXT
_cod_data_source_block AspCd
_cod_original_sg_symbol_H-M P2(1)2(1)2(1)
_cod_database_code 7205480

loop_
_symmetry_equiv_pos_as_xyz
'x, y, z'
'-x+1/2, -y, z+1/2'
'-x, y+1/2, -z+1/2'
'x+1/2, -y+1/2, -z'

loop_
_atom_site_label
_atom_site_type_symbol
_atom_site_fract_x
_atom_site_fract_y
_atom_site_fract_z
_atom_site_U_iso_or_equiv
_atom_site_adp_type
_atom_site_occupancy
_atom_site_symmetry_multiplicity
_atom_site_calc_flag
_atom_site_refinement_flags
_atom_site_disorder_assembly
_atom_site_disorder_group
Cd1 Cd -0.02557(3) -0.429643(17) -0.120793(17) 0.01002(8) Uani 1 1 d . . .
Cd2 Cd 0.31557(3) -0.749880(19) 0.148950(15) 0.00979(7) Uani 1 1 d . . .
O1 O 0.8662(3) -0.61153(19) -0.1237(2) 0.0171(7) Uani 1 1 d . . .
O2 O 0.7899(3) -0.4969(2) -0.0669(2) 0.0191(7) Uani 1 1 d . . .
O3 O 0.5393(3) -0.69733(18) 0.14215(17) 0.0152(6) Uani 1 1 d . . .
O4 O 0.4449(3) -0.7191(2) 0.02219(19) 0.0199(8) Uani 1 1 d . . .
O5 O -0.1569(3) -0.31636(19) -0.07911(19) 0.0151(7) Uani 1 1 d . . .
O6 O -0.1190(3) -0.18460(19) -0.0493(2) 0.0178(7) Uani 1 1 d . . .
O7 O 0.0997(3) -0.32983(19) -0.19453(17) 0.0145(7) Uani 1 1 d . . .
O8 O 0.1871(4) -0.20777(19) -0.22331(18) 0.0170(7) Uani 1 1 d . . .
O9 O -0.1464(3) -0.4175(2) -0.24152(17) 0.0169(7) Uani 1 1 d . . .
H9A H -0.1696 -0.4556 -0.2656 0.020 Uiso 1 1 d . . .
H9B H -0.1200 -0.3840 -0.2735 0.020 Uiso 1 1 d . . .
OW1 O -0.1901(4) -0.5478(2) -0.3317(2) 0.0299(8) Uani 1 1 d . . .
HW1A H -0.1248 -0.5478 -0.3766 0.036 Uiso 1 1 d . . .
HW1B H -0.1930 -0.6089 -0.3265 0.036 Uiso 1 1 d . . .
OW2 O -0.4486(4) -0.4465(2) 0.0241(2) 0.0223(8) Uani 1 1 d . . .
HW2A H -0.5116 -0.4020 0.0259 0.027 Uiso 1 1 d . . .
HW2B H -0.4044 -0.4337 -0.0185 0.027 Uiso 1 1 d . . .
OW3 O -0.3865(4) -0.3131(3) -0.1904(3) 0.0462(12) Uani 1 1 d . . .
HW3A H -0.3334 -0.3557 -0.2243 0.055 Uiso 1 1 d . . .
HW3B H -0.3111 -0.3037 -0.1490 0.055 Uiso 1 1 d . . .
N1 N 0.6059(4) -0.6794(2) -0.1170(2) 0.0097(7) Uani 1 1 d . . .
H1A H 0.5253 -0.7023 -0.0937 0.012 Uiso 1 1 d . . .
N2 N 0.1695(4) -0.5097(2) -0.1524(2) 0.0172(8) Uani 1 1 d . . .
N3 N 0.0875(4) -0.3653(2) -0.0084(2) 0.0115(8) Uani 1 1 d . . .
H3A H 0.1827 -0.3691 -0.0006 0.014 Uiso 1 1 d . . .
N4 N 0.2044(4) -0.6243(2) 0.1356(2) 0.0159(8) Uani 1 1 d . . .
C1 C 0.7762(4) -0.5717(3) -0.0851(2) 0.0100(8) Uani 1 1 d . . .
C2 C 0.6425(4) -0.6152(3) -0.0572(2) 0.0101(9) Uani 1 1 d . . .
H2A H 0.5659 -0.5758 -0.0530 0.012 Uiso 1 1 calc R . .
C3 C 0.6695(5) -0.6543(3) 0.0267(2) 0.0139(9) Uani 1 1 d . . .
H3B H 0.7415 -0.6955 0.0208 0.017 Uiso 1 1 calc R . .
H3C H 0.7052 -0.6127 0.0631 0.017 Uiso 1 1 calc R . .
C4 C 0.5439(5) -0.6927(3) 0.0649(3) 0.0131(9) Uani 1 1 d . . .
C5 C 0.5492(5) -0.6452(3) -0.1945(2) 0.0144(9) Uani 1 1 d . . .
H5A H 0.5308 -0.6895 -0.2319 0.017 Uiso 1 1 calc R . .
H5B H 0.6193 -0.6102 -0.2190 0.017 Uiso 1 1 calc R . .
C6 C 0.2936(5) -0.4722(3) -0.1566(3) 0.0170(10) Uani 1 1 d . . .
H6A H 0.2963 -0.4160 -0.1493 0.020 Uiso 1 1 calc R . .
C7 C 0.4185(5) -0.5126(3) -0.1712(3) 0.0164(10) Uani 1 1 d . . .
H7A H 0.5023 -0.4840 -0.1736 0.020 Uiso 1 1 calc R . .
C8 C 0.4165(4) -0.5968(3) -0.1823(3) 0.0112(9) Uani 1 1 d . . .
C9 C 0.2878(5) -0.6344(3) -0.1804(3) 0.0233(11) Uani 1 1 d . . .
H9C H 0.2819 -0.6904 -0.1887 0.028 Uiso 1 1 calc R . .
C10 C 0.1683(5) -0.5905(3) -0.1664(3) 0.0263(12) Uani 1 1 d . . .
H10A H 0.0830 -0.6177 -0.1665 0.032 Uiso 1 1 calc R . .
C11 C -0.0824(4) -0.2578(3) -0.0533(2) 0.0126(9) Uani 1 1 d . . .
C12 C 0.0660(5) -0.2773(3) -0.0237(2) 0.0102(9) Uani 1 1 d . . .
H12A H 0.0799 -0.2487 0.0280 0.012 Uiso 1 1 calc R . .
C13 C 0.1729(4) -0.2434(3) -0.0845(2) 0.0118(8) Uani 1 1 d . . .
H13A H 0.1760 -0.1847 -0.0782 0.014 Uiso 1 1 calc R . .
H13B H 0.2643 -0.2644 -0.0699 0.014 Uiso 1 1 calc R . .
C14 C 0.1477(4) -0.2622(3) -0.1729(2) 0.0096(9) Uani 1 1 d . . .
C15 C 0.0337(5) -0.3900(3) 0.0723(2) 0.0165(9) Uani 1 1 d . . .
H15A H -0.0676 -0.3924 0.0706 0.020 Uiso 1 1 calc R . .
H15B H 0.0602 -0.3496 0.1125 0.020 Uiso 1 1 calc R . .
C16 C 0.0683(6) -0.6144(3) 0.1194(4) 0.0373(14) Uani 1 1 d . . .
H16A H 0.0104 -0.6599 0.1213 0.045 Uiso 1 1 calc R . .
C17 C 0.0096(6) -0.5406(3) 0.1000(4) 0.0340(14) Uani 1 1 d . . .
H17A H -0.0856 -0.5373 0.0891 0.041 Uiso 1 1 calc R . .
C18 C 0.0908(5) -0.4717(3) 0.0967(2) 0.0125(9) Uani 1 1 d . . .
C19 C 0.2316(5) -0.4801(3) 0.1168(3) 0.0219(11) Uani 1 1 d . . .
H19A H 0.2904 -0.4350 0.1176 0.026 Uiso 1 1 calc R . .
C20 C 0.2823(5) -0.5572(3) 0.1358(3) 0.0197(10) Uani 1 1 d . . .
H20A H 0.3763 -0.5621 0.1495 0.024 Uiso 1 1 calc R . .

loop_
_atom_site_aniso_label
_atom_site_aniso_U_11
_atom_site_aniso_U_22
_atom_site_aniso_U_33
_atom_site_aniso_U_23
_atom_site_aniso_U_13
_atom_site_aniso_U_12
Cd1 0.01200(14) 0.00621(13) 0.01185(12) -0.00126(11) 0.00153(11) -0.00045(12)
Cd2 0.01153(13) 0.00750(14) 0.01033(12) 0.00188(12) -0.00041(10) -0.00159(14)
O1 0.0171(15) 0.0130(16) 0.0211(15) -0.0040(14) 0.0055(14) -0.0029(13)
O2 0.0225(19) 0.0123(17) 0.0225(17) -0.0028(13) 0.0072(14) -0.0073(14)
O3 0.0177(15) 0.0169(16) 0.0110(14) 0.0031(12) 0.0017(13) -0.0034(14)
O4 0.0175(17) 0.029(2) 0.0133(14) -0.0022(13) 0.0028(12) -0.0091(14)
O5 0.0170(17) 0.0097(16) 0.0187(15) -0.0011(12) -0.0016(13) -0.0006(13)
O6 0.0188(17) 0.0066(17) 0.0280(18) 0.0040(14) 0.0037(14) 0.0030(14)
O7 0.0201(16) 0.0125(17) 0.0110(15) -0.0001(12) -0.0026(13) -0.0030(14)
O8 0.0274(17) 0.0113(16) 0.0122(14) 0.0002(12) 0.0036(14) -0.0040(15)
O9 0.0206(17) 0.0165(18) 0.0137(14) -0.0028(13) -0.0003(12) -0.0059(14)
OW1 0.050(2) 0.0120(18) 0.0273(19) -0.0053(14) 0.0037(18) 0.0013(17)
OW2 0.032(2) 0.0123(18) 0.0231(16) -0.0034(13) 0.0062(14) 0.0014(15)
OW3 0.035(2) 0.053(3) 0.051(3) -0.012(2) -0.015(2) 0.012(2)
N1 0.0133(17) 0.0069(18) 0.0088(15) -0.0020(15) 0.0009(15) -0.0034(14)
N2 0.019(2) 0.0085(19) 0.0243(19) 0.0021(16) 0.0025(18) 0.0015(16)
N3 0.0139(18) 0.008(2) 0.0125(17) 0.0009(14) 0.0029(15) 0.0006(15)
N4 0.018(2) 0.0076(19) 0.022(2) 0.0034(14) -0.0043(16) -0.0008(16)
C1 0.015(2) 0.009(2) 0.0061(17) 0.0011(18) -0.0016(15) -0.0032(19)
C2 0.013(2) 0.009(2) 0.0085(19) 0.0007(16) 0.0020(16) 0.0038(17)
C3 0.016(2) 0.016(2) 0.0100(19) -0.0017(17) 0.0010(17) -0.001(2)
C4 0.017(2) 0.009(2) 0.014(2) -0.0018(16) 0.0029(19) 0.0023(19)
C5 0.015(2) 0.021(2) 0.0073(19) -0.0013(17) 0.0018(17) 0.004(2)
C6 0.017(2) 0.011(2) 0.023(2) -0.0010(19) 0.0011(19) 0.002(2)
C7 0.014(2) 0.014(2) 0.022(2) 0.0065(19) -0.0039(18) -0.0013(19)
C8 0.009(2) 0.015(2) 0.0094(19) 0.0003(17) -0.0006(16) 0.0068(18)
C9 0.022(3) 0.009(2) 0.039(3) -0.005(2) 0.005(2) -0.004(2)
C10 0.012(2) 0.015(3) 0.052(3) -0.003(2) 0.007(2) -0.001(2)
C11 0.017(2) 0.013(2) 0.0079(18) 0.0046(19) 0.0045(15) -0.003(2)
C12 0.018(2) 0.008(2) 0.0044(18) -0.0001(14) -0.0037(15) -0.0007(17)
C13 0.0131(19) 0.008(2) 0.0140(19) 0.0014(18) -0.0036(16) -0.002(2)
C14 0.0086(19) 0.009(2) 0.0115(19) 0.0030(16) 0.0030(15) 0.0047(17)
C15 0.026(2) 0.013(2) 0.0107(19) 0.0025(17) 0.004(2) 0.008(2)
C16 0.029(3) 0.014(3) 0.069(4) 0.008(3) -0.018(3) -0.005(2)
C17 0.027(3) 0.016(3) 0.059(4) 0.007(2) -0.015(3) 0.003(2)
C18 0.018(2) 0.012(2) 0.008(2) 0.0023(16) -0.0008(16) -0.0010(19)
C19 0.021(2) 0.008(2) 0.037(3) 0.008(2) 0.002(2) -0.0039(19)
C20 0.016(2) 0.013(2) 0.031(3) 0.006(2) -0.0035(19) -0.0038(19)

loop_
_atom_type_symbol
_atom_type_description
_atom_type_scat_dispersion_real
_atom_type_scat_dispersion_imag
_atom_type_scat_source
C C 0.0181 0.0091 'International Tables Vol C Tables 4.2.6.8 and 6.1.1.4'
H H 0.0000 0.0000 'International Tables Vol C Tables 4.2.6.8 and 6.1.1.4'
N N 0.0311 0.0180 'International Tables Vol C Tables 4.2.6.8 and 6.1.1.4'
O O 0.0492 0.0322 'International Tables Vol C Tables 4.2.6.8 and 6.1.1.4'
Cd Cd 0.1185 4.6533 'International Tables Vol C Tables 4.2.6.8 and 6.1.1.4'

loop_
_geom_angle_atom_site_label_1
_geom_angle_atom_site_label_2
_geom_angle_atom_site_label_3
_geom_angle
_geom_angle_site_symmetry_1
_geom_angle_site_symmetry_3
_geom_angle_publ_flag
O2 Cd1 O9 89.35(11) 1_455 . ?
O2 Cd1 N2 115.83(13) 1_455 . ?
O9 Cd1 N2 104.86(13) . . ?
O2 Cd1 O5 81.59(12) 1_455 . ?
O9 Cd1 O5 85.11(11) . . ?
N2 Cd1 O5 159.49(12) . . ?
O2 Cd1 O7 159.11(12) 1_455 . ?
O9 Cd1 O7 75.67(11) . . ?
N2 Cd1 O7 82.56(12) . . ?
O5 Cd1 O7 82.68(11) . . ?
O2 Cd1 N3 105.40(12) 1_455 . ?
O9 Cd1 N3 148.79(12) . . ?
N2 Cd1 N3 93.39(13) . . ?
O5 Cd1 N3 70.49(12) . . ?
O7 Cd1 N3 82.02(12) . . ?
O8 Cd2 O3 100.01(11) 2_545 . ?
O8 Cd2 N4 111.22(13) 2_545 . ?
O3 Cd2 N4 95.07(12) . . ?
O8 Cd2 O1 82.35(12) 2_545 4_435 ?
O3 Cd2 O1 99.26(11) . 4_435 ?
N4 Cd2 O1 158.26(12) . 4_435 ?
O8 Cd2 N1 92.69(12) 2_545 4_435 ?
O3 Cd2 N1 162.48(11) . 4_435 ?
N4 Cd2 N1 91.47(12) . 4_435 ?
O1 Cd2 N1 70.36(11) 4_435 4_435 ?
O8 Cd2 O4 150.36(12) 2_545 . ?
O3 Cd2 O4 54.56(10) . . ?
N4 Cd2 O4 88.18(13) . . ?
O1 Cd2 O4 86.92(12) 4_435 . ?
N1 Cd2 O4 109.58(12) 4_435 . ?
O8 Cd2 C4 126.41(13) 2_545 . ?
O3 Cd2 C4 27.43(12) . . ?
N4 Cd2 C4 90.76(13) . . ?
O1 Cd2 C4 94.45(12) 4_435 . ?
N1 Cd2 C4 136.55(13) 4_435 . ?
O4 Cd2 C4 27.17(12) . . ?
C1 O1 Cd2 116.8(3) . 4_535 ?
C1 O2 Cd1 117.3(3) . 1_655 ?
C4 O3 Cd2 95.9(3) . . ?
C4 O4 Cd2 88.6(2) . . ?
C11 O5 Cd1 113.4(3) . . ?
C14 O7 Cd1 130.8(3) . . ?
C14 O8 Cd2 113.2(3) . 2_544 ?
C2 N1 C5 112.6(3) . . ?
C2 N1 Cd2 107.1(2) . 4_535 ?
C5 N1 Cd2 107.5(2) . 4_535 ?
C6 N2 C10 116.8(4) . . ?
C6 N2 Cd1 117.4(3) . . ?
C10 N2 Cd1 125.8(3) . . ?
C15 N3 C12 111.8(3) . . ?
C15 N3 Cd1 114.5(3) . . ?
C12 N3 Cd1 103.7(2) . . ?
C20 N4 C16 116.4(4) . . ?
C20 N4 Cd2 118.5(3) . . ?
C16 N4 Cd2 124.8(3) . . ?
O1 C1 O2 123.5(4) . . ?
O1 C1 C2 118.8(4) . . ?
O2 C1 C2 117.7(4) . . ?
N1 C2 C1 109.2(3) . . ?
N1 C2 C3 109.7(4) . . ?
C1 C2 C3 108.7(3) . . ?
C4 C3 C2 114.6(4) . . ?
O4 C4 O3 120.7(4) . . ?
O4 C4 C3 121.0(4) . . ?
O3 C4 C3 118.2(4) . . ?
O4 C4 Cd2 64.2(2) . . ?
O3 C4 Cd2 56.7(2) . . ?
C3 C4 Cd2 173.4(3) . . ?
N1 C5 C8 112.9(3) . . ?
N2 C6 C7 123.6(4) . . ?
C6 C7 C8 119.0(4) . . ?
C9 C8 C7 116.9(4) . . ?
C9 C8 C5 121.3(4) . . ?
C7 C8 C5 121.7(4) . . ?
C10 C9 C8 121.0(5) . . ?
N2 C10 C9 122.7(5) . . ?
O6 C11 O5 125.9(4) . . ?
O6 C11 C12 116.2(4) . . ?
O5 C11 C12 117.9(4) . . ?
N3 C12 C13 111.8(4) . . ?
N3 C12 C11 112.7(4) . . ?
C13 C12 C11 109.6(3) . . ?
C14 C13 C12 116.7(3) . . ?
O7 C14 O8 123.0(4) . . ?
O7 C14 C13 120.9(4) . . ?
O8 C14 C13 115.9(4) . . ?
N3 C15 C18 110.9(4) . . ?
N4 C16 C17 123.5(5) . . ?
C16 C17 C18 120.3(5) . . ?
C17 C18 C19 117.1(4) . . ?
C17 C18 C15 122.7(4) . . ?
C19 C18 C15 120.2(4) . . ?
C20 C19 C18 118.7(4) . . ?
N4 C20 C19 123.8(4) . . ?

loop_
_geom_bond_atom_site_label_1
_geom_bond_atom_site_label_2
_geom_bond_distance
_geom_bond_site_symmetry_2
_geom_bond_publ_flag
Cd1 O2 2.263(3) 1_455 ?
Cd1 O9 2.306(3) . ?
Cd1 N2 2.340(4) . ?
Cd1 O5 2.346(3) . ?
Cd1 O7 2.364(3) . ?
Cd1 N3 2.389(4) . ?
Cd2 O8 2.213(3) 2_545 ?
Cd2 O3 2.310(3) . ?
Cd2 N4 2.328(4) . ?
Cd2 O1 2.362(3) 4_435 ?
Cd2 N1 2.377(3) 4_435 ?
Cd2 O4 2.476(3) . ?
Cd2 C4 2.750(5) . ?
O1 C1 1.254(5) . ?
O1 Cd2 2.362(3) 4_535 ?
O2 C1 1.271(6) . ?
O2 Cd1 2.263(3) 1_655 ?
O3 C4 1.273(5) . ?
O4 C4 1.256(6) . ?
O5 C11 1.270(6) . ?
O6 C11 1.253(6) . ?
O7 C14 1.253(5) . ?
O8 C14 1.275(5) . ?
O8 Cd2 2.213(3) 2_544 ?
N1 C2 1.483(5) . ?
N1 C5 1.494(6) . ?
N1 Cd2 2.377(3) 4_535 ?
N2 C6 1.340(6) . ?
N2 C10 1.346(6) . ?
N3 C15 1.480(5) . ?
N3 C12 1.480(6) . ?
N4 C20 1.331(6) . ?
N4 C16 1.340(7) . ?
C1 C2 1.535(6) . ?
C2 C3 1.543(6) . ?
C3 C4 1.495(7) . ?
C5 C8 1.510(6) . ?
C6 C7 1.387(7) . ?
C7 C8 1.394(7) . ?
C8 C9 1.377(7) . ?
C9 C10 1.370(7) . ?
C11 C12 1.534(6) . ?
C12 C13 1.534(6) . ?
C13 C14 1.506(5) . ?
C15 C18 1.503(6) . ?
C16 C17 1.372(7) . ?
C17 C18 1.372(7) . ?
C18 C19 1.394(7) . ?
C19 C20 1.390(7) . ?

loop_
_geom_hbond_atom_site_label_D
_geom_hbond_atom_site_label_H
_geom_hbond_atom_site_label_A
_geom_hbond_distance_DH
_geom_hbond_distance_HA
_geom_hbond_distance_DA
_geom_hbond_angle_DHA
_geom_hbond_site_symmetry_A
O9 H9A OW1 0.77 1.87 2.636(4) 168.8 .
O9 H9B O3 0.80 2.07 2.874(4) 175.8 2_544
OW1 HW1A OW2 0.97 1.78 2.720(5) 162.7 2_444
OW1 HW1B O8 1.01 1.82 2.776(5) 157.8 3_544
OW2 HW2A O6 0.95 1.79 2.731(5) 168.8 4_445
OW2 HW2B O2 0.84 2.27 2.850(5) 125.9 1_455
OW3 HW3A O9 1.03 2.08 2.987(5) 146.3 .
OW3 HW3B O5 1.00 1.88 2.860(5) 163.9 .
N1 H1A O4 0.94 2.07 2.835(5) 137.1 .
N3 H3A O6 0.92 2.25 3.075(5) 149.1 4_545
